data_7109473
loop_
_publ_author_name
'Thomas D. Roberts'
'Marc A. Little'
'Floriana Tuna'
'Colin A. Kilner'
'Malcolm A. Halcrow'

_publ_section_title
;
 Isostructural Salts of the Same Complex Showing Contrasting Thermal
 Spin-Crossover Mediated by Multiple Phase Changes
;
_journal_name_full Chem.Commun.
_journal_page_first 6280
_journal_paper_doi 10.1039/c3cc43613f
_journal_volume 49
_journal_year 2013
_chemical_formula_moiety 'C26 H26 Fe N10, 2[ClO4], 2[C H4 O]'
_chemical_formula_sum 'C28 H34 Cl2 Fe N10 O10'
_chemical_formula_weight 797.40
_chemical_name_systematic
; 
Bis[2,6-bis(5-methylpyrazol-3-yl)pyridine]iron(II) 
diperchlorate dimethanol solvate
;
_space_group_IT_number 14
_symmetry_cell_setting monoclinic
_symmetry_space_group_name_Hall '-P 2yn'
_symmetry_space_group_name_H-M 'P 1 21/n 1'
_atom_sites_solution_hydrogens geom
_atom_sites_solution_primary direct
_atom_sites_solution_secondary difmap
_audit_creation_method SHELXL-97
_cell_angle_alpha 90.00
_cell_angle_beta 91.326(5)
_cell_angle_gamma 90.00
_cell_formula_units_Z 4
_cell_length_a 13.6553(12)
_cell_length_b 19.7246(11)
_cell_length_c 13.6951(15)
_cell_measurement_reflns_used 72389
_cell_measurement_temperature 150(2)
_cell_measurement_theta_max 28.45
_cell_measurement_theta_min 1.81
_cell_volume 3687.7(6)
_computing_cell_refinement 'APEX 2 software, Bruker Nonius 2004'
_computing_data_collection 'APEX 2 software, Bruker Nonius 2004'
_computing_data_reduction 'SAINT, Bruker Nonius 2004'
_computing_molecular_graphics 'XSEED (Barbour, 2001)'
_computing_publication_material 'local program'
_computing_structure_refinement 'SHELXL-97 (Sheldrick, 1997)'
_computing_structure_solution 'SHELXS-97 (Sheldrick, 1990)'
_diffrn_ambient_temperature 150(2)
_diffrn_detector_area_resol_mean '120 microns'
_diffrn_measured_fraction_theta_full 0.856
_diffrn_measured_fraction_theta_max 0.856
_diffrn_measurement_device_type 'Bruker X8 Apex diffractometer'
_diffrn_measurement_method 'Rotation images'
_diffrn_radiation_monochromator graphite
_diffrn_radiation_source 'rotating anode'
_diffrn_radiation_type MoK\a
_diffrn_radiation_wavelength 0.71073
_diffrn_reflns_av_R_equivalents 0.0996
_diffrn_reflns_av_sigmaI/netI 0.1129
_diffrn_reflns_limit_h_max 18
_diffrn_reflns_limit_h_min -18
_diffrn_reflns_limit_k_max 25
_diffrn_reflns_limit_k_min -26
_diffrn_reflns_limit_l_max 18
_diffrn_reflns_limit_l_min -18
_diffrn_reflns_number 72389
_diffrn_reflns_theta_full 28.45
_diffrn_reflns_theta_max 28.45
_diffrn_reflns_theta_min 1.81
_diffrn_standards_decay_% 0
_diffrn_standards_interval_count 0
_diffrn_standards_interval_time 0
_diffrn_standards_number 0
_exptl_absorpt_coefficient_mu 0.619
_exptl_absorpt_correction_T_max 0.714
_exptl_absorpt_correction_T_min 0.565
_exptl_absorpt_correction_type multi-scan
_exptl_absorpt_process_details
;
Sheldrick, G. M. (2002). SADABS v. 2.03. University of 
G/ottingen, Germany.
;
_exptl_crystal_colour red
_exptl_crystal_density_diffrn 1.436
_exptl_crystal_density_method 'not measured'
_exptl_crystal_description fragment
_exptl_crystal_F_000 1648
_exptl_crystal_size_max 0.18
_exptl_crystal_size_mid 0.09
_exptl_crystal_size_min 0.08
_refine_diff_density_max 1.947
_refine_diff_density_min -0.416
_refine_diff_density_rms 0.093
_refine_ls_extinction_method none
_refine_ls_goodness_of_fit_ref 0.912
_refine_ls_hydrogen_treatment mixed
_refine_ls_matrix_type full
_refine_ls_number_parameters 472
_refine_ls_number_reflns 7969
_refine_ls_number_restraints 6
_refine_ls_restrained_S_all 0.912
_refine_ls_R_factor_all 0.1157
_refine_ls_R_factor_gt 0.0611
_refine_ls_shift/su_max 0.001
_refine_ls_shift/su_mean 0.000
_refine_ls_structure_factor_coef Fsqd
_refine_ls_weighting_details 'calc w=1/[\s^2^(Fo^2^)+(0.0756P)^2^+0.0000P] where P=(Fo^2^+2Fc^2^)/3'
_refine_ls_weighting_scheme calc
_refine_ls_wR_factor_gt 0.1365
_refine_ls_wR_factor_ref 0.1512
_reflns_number_gt 4436
_reflns_number_total 7969
_reflns_threshold_expression >2sigma(I)
_cod_data_source_file c3cc43613f_2-1.cif
_cod_data_source_block tr11a
_cod_original_sg_symbol_H-M 'P 21/n'
_cod_database_code 7109473

loop_
_symmetry_equiv_pos_as_xyz
'x, y, z'
'-x+1/2, y+1/2, -z+1/2'
'-x, -y, -z'
'x-1/2, -y-1/2, z-1/2'

loop_
_atom_site_label
_atom_site_type_symbol
_atom_site_fract_x
_atom_site_fract_y
_atom_site_fract_z
_atom_site_U_iso_or_equiv
_atom_site_adp_type
_atom_site_occupancy
_atom_site_symmetry_multiplicity
_atom_site_calc_flag
_atom_site_refinement_flags
Fe1 Fe 0.50913(3) 0.26370(2) 0.78278(4) 0.02047(13) Uani 1 1 d .
N2 N 0.50551(18) 0.16557(14) 0.76306(19) 0.0222(6) Uani 1 1 d .
C3 C 0.5832(2) 0.13324(17) 0.7208(2) 0.0241(7) Uani 1 1 d .
C4 C 0.5825(3) 0.06309(18) 0.7047(3) 0.0329(8) Uani 1 1 d .
H4 H 0.6374 0.0408 0.6779 0.039 Uiso 1 1 calc R
C5 C 0.4977(3) 0.02652(19) 0.7296(3) 0.0392(9) Uani 1 1 d .
H5 H 0.4946 -0.0209 0.7177 0.047 Uiso 1 1 calc R
C6 C 0.4176(3) 0.05980(18) 0.7721(3) 0.0343(8) Uani 1 1 d .
H6 H 0.3605 0.0353 0.7887 0.041 Uiso 1 1 calc R
C7 C 0.4242(2) 0.12983(16) 0.7891(2) 0.0239(7) Uani 1 1 d .
C8 C 0.6615(2) 0.18262(17) 0.6979(2) 0.0242(7) Uani 1 1 d .
N9 N 0.64011(19) 0.24788(14) 0.7224(2) 0.0236(6) Uani 1 1 d .
N10 N 0.7198(2) 0.28497(16) 0.6965(2) 0.0292(6) Uani 1 1 d .
H10 H 0.7249 0.3291 0.7041 0.035 Uiso 1 1 calc R
C11 C 0.7913(2) 0.2448(2) 0.6571(3) 0.0321(8) Uani 1 1 d .
C12 C 0.7569(2) 0.17816(19) 0.6564(3) 0.0297(8) Uani 1 1 d .
H12 H 0.7893 0.1388 0.6336 0.036 Uiso 1 1 calc R
C13 C 0.8877(3) 0.2747(2) 0.6222(3) 0.0444(10) Uani 1 1 d .
H13A H 0.8739 0.3101 0.5736 0.067 Uiso 1 1 calc R
H13B H 0.9270 0.2389 0.5927 0.067 Uiso 1 1 calc R
H13C H 0.9240 0.2943 0.6779 0.067 Uiso 1 1 calc R
C14 C 0.3508(2) 0.17444(16) 0.8338(2) 0.0236(7) Uani 1 1 d .
N15 N 0.37732(18) 0.24087(14) 0.8378(2) 0.0229(6) Uani 1 1 d .
N16 N 0.30115(19) 0.27381(14) 0.8805(2) 0.0254(6) Uani 1 1 d .
H16 H 0.2996 0.3177 0.8918 0.030 Uiso 1 1 calc R
C17 C 0.2264(2) 0.22897(19) 0.9037(3) 0.0289(7) Uani 1 1 d .
C18 C 0.2566(2) 0.16537(19) 0.8752(3) 0.0289(7) Uani 1 1 d .
H18 H 0.2218 0.1240 0.8817 0.035 Uiso 1 1 calc R
C19 C 0.1308(2) 0.2531(2) 0.9474(3) 0.0393(9) Uani 1 1 d .
H19A H 0.1040 0.2172 0.9884 0.059 Uiso 1 1 calc R
H19B H 0.0837 0.2641 0.8947 0.059 Uiso 1 1 calc R
H19C H 0.1433 0.2936 0.9873 0.059 Uiso 1 1 calc R
N20 N 0.51419(19) 0.36209(14) 0.7995(2) 0.0263(6) Uani 1 1 d .
C21 C 0.4804(2) 0.40324(18) 0.7254(3) 0.0297(7) Uani 1 1 d .
C22 C 0.4849(3) 0.47422(19) 0.7348(3) 0.0389(9) Uani 1 1 d .
H22 H 0.4608 0.5028 0.6838 0.047 Uiso 1 1 calc R
C23 C 0.5256(3) 0.5019(2) 0.8209(3) 0.0437(10) Uani 1 1 d .
H23 H 0.5287 0.5497 0.8285 0.052 Uiso 1 1 calc R
C24 C 0.5621(3) 0.45946(19) 0.8961(3) 0.0373(9) Uani 1 1 d .
H24 H 0.5916 0.4782 0.9535 0.045 Uiso 1 1 calc R
C25 C 0.5541(2) 0.38900(18) 0.8844(3) 0.0302(8) Uani 1 1 d .
C26 C 0.4432(2) 0.36283(17) 0.6413(3) 0.0286(7) Uani 1 1 d .
N27 N 0.44889(18) 0.29414(14) 0.6564(2) 0.0241(6) Uani 1 1 d .
N28 N 0.41293(19) 0.26513(15) 0.57157(19) 0.0242(6) Uani 1 1 d .
H28 H 0.4093 0.2211 0.5615 0.029 Uiso 1 1 calc R
C29 C 0.3830(2) 0.31366(19) 0.5037(3) 0.0307(8) Uani 1 1 d .
C30 C 0.4025(3) 0.3766(2) 0.5472(3) 0.0337(8) Uani 1 1 d .
H30 H 0.3907 0.4200 0.5192 0.040 Uiso 1 1 calc R
C31 C 0.3427(3) 0.2941(2) 0.4046(3) 0.0394(9) Uani 1 1 d .
H31A H 0.3969 0.2829 0.3617 0.059 Uiso 1 1 calc R
H31B H 0.3052 0.3320 0.3766 0.059 Uiso 1 1 calc R
H31C H 0.2999 0.2545 0.4108 0.059 Uiso 1 1 calc R
C32 C 0.5855(2) 0.33523(19) 0.9529(3) 0.0310(8) Uani 1 1 d .
N33 N 0.57064(19) 0.27121(14) 0.9176(2) 0.0235(6) Uani 1 1 d .
N34 N 0.60267(19) 0.22774(15) 0.9886(2) 0.0275(6) Uani 1 1 d .
H34 H 0.6013 0.1833 0.9837 0.033 Uiso 1 1 calc R
C35 C 0.6377(2) 0.2630(2) 1.0697(3) 0.0321(8) Uani 1 1 d .
C36 C 0.6280(3) 0.3309(2) 1.0496(3) 0.0337(8) Uani 1 1 d .
H36 H 0.6458 0.3676 1.0913 0.040 Uiso 1 1 calc R
C37 C 0.6778(3) 0.2262(2) 1.1606(3) 0.0430(10) Uani 1 1 d .
H37A H 0.6232 0.2117 1.2009 0.064 Uiso 1 1 calc R
H37B H 0.7205 0.2568 1.1984 0.064 Uiso 1 1 calc R
H37C H 0.7153 0.1863 1.1407 0.064 Uiso 1 1 calc R
Cl38 Cl 0.73688(8) 0.46304(5) 0.61965(9) 0.0476(3) Uani 1 1 d .
O39 O 0.7340(3) 0.42901(16) 0.7154(3) 0.0682(10) Uani 1 1 d .
O40 O 0.6553(3) 0.4399(2) 0.5597(3) 0.0707(11) Uani 1 1 d .
O41 O 0.7300(3) 0.53527(15) 0.6352(3) 0.0599(9) Uani 1 1 d .
O42 O 0.8275(3) 0.4474(2) 0.5716(4) 0.0889(14) Uani 1 1 d .
Cl43 Cl 0.23714(7) 0.45274(4) 0.90053(8) 0.0371(2) Uani 1 1 d .
O44 O 0.3217(2) 0.41554(15) 0.9404(2) 0.0461(7) Uani 1 1 d .
O45 O 0.1581(3) 0.4482(2) 0.9692(4) 0.0912(15) Uani 1 1 d .
O46 O 0.2069(3) 0.42174(19) 0.8091(3) 0.0850(13) Uani 1 1 d .
O47 O 0.2624(2) 0.52329(15) 0.8881(3) 0.0576(9) Uani 1 1 d .
C48 C 0.4096(5) 0.1011(3) 0.4429(4) 0.0676(16) Uani 1 1 d D
H48A H 0.4576 0.1317 0.4141 0.101 Uiso 1 1 calc R
H48B H 0.3517 0.0978 0.3995 0.101 Uiso 1 1 calc R
H48C H 0.4388 0.0560 0.4516 0.101 Uiso 1 1 calc R
O49 O 0.3815(2) 0.12707(15) 0.5359(2) 0.0473(8) Uani 1 1 d D
H49 H 0.356(3) 0.0921(14) 0.5675(18) 0.057 Uiso 1 1 d D
C50 C 0.5840(5) 0.0630(3) 1.0591(4) 0.0782(18) Uani 1 1 d D
H50A H 0.6434 0.0701 1.0994 0.117 Uiso 1 1 calc R
H50B H 0.5724 0.0143 1.0510 0.117 Uiso 1 1 calc R
H50C H 0.5280 0.0837 1.0910 0.117 Uiso 1 1 calc R
O51 O 0.5960(3) 0.09302(17) 0.9668(2) 0.0592(9) Uani 1 1 d D
H51 H 0.6577(19) 0.0877(18) 0.948(2) 0.071 Uiso 1 1 d D

loop_
_atom_site_aniso_label
_atom_site_aniso_U_11
_atom_site_aniso_U_22
_atom_site_aniso_U_33
_atom_site_aniso_U_23
_atom_site_aniso_U_13
_atom_site_aniso_U_12
Fe1 0.01837(19) 0.0215(2) 0.0215(2) -0.00156(19) 0.00111(15) 0.00024(17)
N2 0.0230(12) 0.0236(14) 0.0199(15) 0.0014(10) -0.0010(11) 0.0020(10)
C3 0.0253(14) 0.0286(18) 0.0182(16) -0.0040(13) -0.0001(12) 0.0063(12)
C4 0.0355(17) 0.0287(19) 0.035(2) -0.0065(15) 0.0008(15) 0.0077(14)
C5 0.047(2) 0.0220(19) 0.049(3) -0.0086(16) 0.0012(19) 0.0007(15)
C6 0.0374(18) 0.0256(19) 0.040(2) 0.0009(15) 0.0013(16) -0.0046(14)
C7 0.0253(15) 0.0241(17) 0.0221(16) 0.0019(13) -0.0027(12) -0.0008(12)
C8 0.0224(14) 0.0298(18) 0.0206(17) -0.0022(13) 0.0025(12) 0.0047(12)
N9 0.0208(12) 0.0283(15) 0.0218(14) 0.0013(11) 0.0017(10) -0.0004(10)
N10 0.0238(13) 0.0350(16) 0.0288(16) 0.0030(12) 0.0040(12) -0.0022(11)
C11 0.0214(14) 0.049(2) 0.0258(19) 0.0044(16) 0.0015(13) 0.0049(14)
C12 0.0242(15) 0.041(2) 0.0234(18) -0.0003(15) 0.0029(13) 0.0079(14)
C13 0.0240(17) 0.061(3) 0.048(3) 0.005(2) 0.0101(17) -0.0014(17)
C14 0.0224(14) 0.0288(18) 0.0195(16) 0.0002(12) -0.0006(12) -0.0008(12)
N15 0.0215(12) 0.0260(14) 0.0213(14) -0.0003(11) 0.0028(10) 0.0017(10)
N16 0.0213(12) 0.0302(16) 0.0247(15) -0.0059(11) 0.0012(11) 0.0019(11)
C17 0.0219(14) 0.042(2) 0.0226(17) -0.0009(14) 0.0015(13) -0.0046(14)
C18 0.0249(15) 0.036(2) 0.0260(18) 0.0029(14) 0.0022(13) -0.0091(13)
C19 0.0237(16) 0.066(3) 0.0281(19) -0.0084(17) 0.0053(14) -0.0008(16)
N20 0.0239(13) 0.0254(15) 0.0296(16) -0.0034(12) 0.0044(12) -0.0022(11)
C21 0.0267(16) 0.0302(19) 0.0323(19) 0.0028(15) 0.0032(14) -0.0014(13)
C22 0.043(2) 0.027(2) 0.047(3) 0.0019(16) 0.0025(19) 0.0004(15)
C23 0.048(2) 0.028(2) 0.055(3) -0.0063(18) 0.005(2) -0.0041(17)
C24 0.0361(18) 0.033(2) 0.043(2) -0.0137(16) -0.0004(17) -0.0057(15)
C25 0.0235(15) 0.034(2) 0.033(2) -0.0081(15) 0.0029(14) -0.0026(13)
C26 0.0230(15) 0.0292(19) 0.034(2) 0.0031(15) -0.0001(14) 0.0024(13)
N27 0.0215(12) 0.0272(15) 0.0236(15) -0.0016(11) -0.0014(11) 0.0019(10)
N28 0.0262(13) 0.0286(15) 0.0178(14) -0.0008(11) 0.0013(10) 0.0010(11)
C29 0.0253(15) 0.042(2) 0.0250(18) 0.0043(15) 0.0020(14) 0.0017(14)
C30 0.0301(17) 0.039(2) 0.032(2) 0.0082(16) -0.0009(15) 0.0025(15)
C31 0.0384(19) 0.054(3) 0.026(2) 0.0006(17) -0.0028(16) 0.0031(18)
C32 0.0265(16) 0.038(2) 0.0292(19) -0.0087(15) 0.0065(14) -0.0040(14)
N33 0.0207(11) 0.0309(16) 0.0189(14) -0.0043(11) 0.0024(10) -0.0008(10)
N34 0.0242(13) 0.0384(18) 0.0200(15) -0.0016(12) -0.0002(11) 0.0014(11)
C35 0.0217(14) 0.052(2) 0.0221(17) -0.0045(16) 0.0004(13) -0.0021(15)
C36 0.0281(16) 0.047(2) 0.0258(19) -0.0073(16) 0.0001(14) -0.0085(15)
C37 0.038(2) 0.067(3) 0.024(2) 0.0021(18) -0.0060(16) 0.0028(18)
Cl38 0.0448(5) 0.0417(6) 0.0561(7) 0.0047(5) -0.0058(5) -0.0060(4)
O39 0.108(3) 0.0373(18) 0.058(2) 0.0056(15) -0.014(2) -0.0075(18)
O40 0.060(2) 0.099(3) 0.053(2) -0.018(2) -0.0059(17) -0.024(2)
O41 0.071(2) 0.0376(18) 0.070(2) 0.0090(15) -0.0096(18) 0.0001(15)
O42 0.054(2) 0.098(3) 0.115(4) 0.000(3) 0.012(2) 0.004(2)
Cl43 0.0358(4) 0.0283(5) 0.0470(6) -0.0054(4) -0.0040(4) 0.0046(3)
O44 0.0408(15) 0.0391(16) 0.058(2) -0.0014(13) -0.0098(13) 0.0069(12)
O45 0.060(2) 0.092(3) 0.123(4) 0.021(3) 0.045(3) 0.020(2)
O46 0.127(4) 0.052(2) 0.073(3) -0.0240(19) -0.054(2) 0.025(2)
O47 0.0548(18) 0.0307(16) 0.087(3) -0.0010(15) -0.0090(18) 0.0003(13)
C48 0.094(4) 0.050(3) 0.060(3) -0.020(2) 0.024(3) -0.020(3)
O49 0.0574(18) 0.0413(17) 0.0438(18) -0.0107(13) 0.0113(15) -0.0122(13)
C50 0.103(5) 0.072(4) 0.061(4) -0.011(3) 0.030(3) -0.024(3)
O51 0.081(2) 0.051(2) 0.0454(19) 0.0034(15) -0.0010(17) 0.0223(17)

loop_
_atom_type_symbol
_atom_type_description
_atom_type_scat_dispersion_real
_atom_type_scat_dispersion_imag
_atom_type_scat_source
C C 0.0033 0.0016 'International Tables Vol C Tables 4.2.6.8 and 6.1.1.4'
H H 0.0000 0.0000 'International Tables Vol C Tables 4.2.6.8 and 6.1.1.4'
N N 0.0061 0.0033 'International Tables Vol C Tables 4.2.6.8 and 6.1.1.4'
O O 0.0106 0.0060 'International Tables Vol C Tables 4.2.6.8 and 6.1.1.4'
Cl Cl 0.1484 0.1585 'International Tables Vol C Tables 4.2.6.8 and 6.1.1.4'
Fe Fe 0.3463 0.8444 'International Tables Vol C Tables 4.2.6.8 and 6.1.1.4'

loop_
_geom_angle_atom_site_label_1
_geom_angle_atom_site_label_2
_geom_angle_atom_site_label_3
_geom_angle
N2 Fe1 N20 178.63(11)
N2 Fe1 N27 99.78(11)
N20 Fe1 N27 79.34(12)
N2 Fe1 N9 79.02(11)
N20 Fe1 N9 99.94(11)
N27 Fe1 N9 92.45(11)
N2 Fe1 N33 102.00(11)
N20 Fe1 N33 78.89(12)
N27 Fe1 N33 158.22(11)
N9 Fe1 N33 91.86(11)
N2 Fe1 N15 79.09(11)
N20 Fe1 N15 101.96(11)
N27 Fe1 N15 92.15(11)
N9 Fe1 N15 158.09(11)
N33 Fe1 N15 91.77(11)
C7 N2 C3 120.5(3)
C7 N2 Fe1 119.5(2)
C3 N2 Fe1 120.0(2)
N2 C3 C4 121.4(3)
N2 C3 C8 110.5(3)
C4 C3 C8 128.1(3)
C3 C4 C5 117.9(3)
C3 C4 H4 121.0
C5 C4 H4 121.0
C4 C5 C6 120.6(3)
C4 C5 H5 119.7
C6 C5 H5 119.7
C7 C6 C5 118.6(3)
C7 C6 H6 120.7
C5 C6 H6 120.7
N2 C7 C6 120.8(3)
N2 C7 C14 111.3(3)
C6 C7 C14 127.9(3)
N9 C8 C12 110.9(3)
N9 C8 C3 114.1(3)
C12 C8 C3 135.0(3)
C8 N9 N10 105.4(2)
C8 N9 Fe1 116.4(2)
N10 N9 Fe1 138.2(2)
N9 N10 C11 111.7(3)
N9 N10 H10 124.2
C11 N10 H10 124.2
N10 C11 C12 107.7(3)
N10 C11 C13 121.5(3)
C12 C11 C13 130.8(3)
C11 C12 C8 104.3(3)
C11 C12 H12 127.8
C8 C12 H12 127.8
C11 C13 H13A 109.5
C11 C13 H13B 109.5
H13A C13 H13B 109.5
C11 C13 H13C 109.5
H13A C13 H13C 109.5
H13B C13 H13C 109.5
N15 C14 C18 110.3(3)
N15 C14 C7 114.0(3)
C18 C14 C7 135.7(3)
C14 N15 N16 105.6(2)
C14 N15 Fe1 116.1(2)
N16 N15 Fe1 138.3(2)
N15 N16 C17 111.4(3)
N15 N16 H16 124.3
C17 N16 H16 124.3
C18 C17 N16 106.7(3)
C18 C17 C19 131.3(3)
N16 C17 C19 122.0(3)
C17 C18 C14 106.0(3)
C17 C18 H18 127.0
C14 C18 H18 127.0
C17 C19 H19A 109.5
C17 C19 H19B 109.5
H19A C19 H19B 109.5
C17 C19 H19C 109.5
H19A C19 H19C 109.5
H19B C19 H19C 109.5
C21 N20 C25 121.0(3)
C21 N20 Fe1 119.4(2)
C25 N20 Fe1 119.5(2)
N20 C21 C22 120.6(4)
N20 C21 C26 111.1(3)
C22 C21 C26 128.3(4)
C23 C22 C21 118.7(4)
C23 C22 H22 120.7
C21 C22 H22 120.7
C22 C23 C24 120.6(4)
C22 C23 H23 119.7
C24 C23 H23 119.7
C25 C24 C23 118.7(4)
C25 C24 H24 120.7
C23 C24 H24 120.7
N20 C25 C24 120.4(4)
N20 C25 C32 111.3(3)
C24 C25 C32 128.2(4)
N27 C26 C30 110.3(3)
N27 C26 C21 113.3(3)
C30 C26 C21 136.4(3)
C26 N27 N28 105.3(3)
C26 N27 Fe1 116.8(2)
N28 N27 Fe1 137.8(2)
N27 N28 C29 111.9(3)
N27 N28 H28 124.1
C29 N28 H28 124.1
N28 C29 C30 106.0(3)
N28 C29 C31 121.5(3)
C30 C29 C31 132.4(4)
C29 C30 C26 106.5(3)
C29 C30 H30 126.8
C26 C30 H30 126.8
C29 C31 H31A 109.5
C29 C31 H31B 109.5
H31A C31 H31B 109.5
C29 C31 H31C 109.5
H31A C31 H31C 109.5
H31B C31 H31C 109.5
N33 C32 C36 109.0(3)
N33 C32 C25 113.6(3)
C36 C32 C25 137.4(3)
N34 N33 C32 106.7(3)
N34 N33 Fe1 136.7(2)
C32 N33 Fe1 116.6(2)
N33 N34 C35 110.8(3)
N33 N34 H34 124.6
C35 N34 H34 124.6
C36 C35 N34 107.4(3)
C36 C35 C37 131.0(4)
N34 C35 C37 121.5(4)
C35 C36 C32 106.1(3)
C35 C36 H36 126.9
C32 C36 H36 126.9
C35 C37 H37A 109.5
C35 C37 H37B 109.5
H37A C37 H37B 109.5
C35 C37 H37C 109.5
H37A C37 H37C 109.5
H37B C37 H37C 109.5
O40 Cl38 O41 110.2(2)
O40 Cl38 O42 109.3(3)
O41 Cl38 O42 109.7(2)
O40 Cl38 O39 109.0(2)
O41 Cl38 O39 108.4(2)
O42 Cl38 O39 110.4(3)
O47 Cl43 O46 111.7(2)
O47 Cl43 O45 108.6(2)
O46 Cl43 O45 109.5(3)
O47 Cl43 O44 109.79(18)
O46 Cl43 O44 108.6(2)
O45 Cl43 O44 108.6(2)
O49 C48 H48A 109.5
O49 C48 H48B 109.5
H48A C48 H48B 109.5
O49 C48 H48C 109.5
H48A C48 H48C 109.5
H48B C48 H48C 109.5
C48 O49 H49 105.7(18)
O51 C50 H50A 109.5
O51 C50 H50B 109.5
H50A C50 H50B 109.5
O51 C50 H50C 109.5
H50A C50 H50C 109.5
H50B C50 H50C 109.5
C50 O51 H51 110(2)

loop_
_geom_bond_atom_site_label_1
_geom_bond_atom_site_label_2
_geom_bond_distance
Fe1 N2 1.955(3)
Fe1 N20 1.955(3)
Fe1 N27 1.991(3)
Fe1 N9 2.012(3)
Fe1 N33 2.016(3)
Fe1 N15 2.018(2)
N2 C7 1.370(4)
N2 C3 1.377(4)
C3 C4 1.401(5)
C3 C8 1.485(5)
C4 C5 1.413(5)
C4 H4 0.9500
C5 C6 1.413(5)
C5 H5 0.9500
C6 C7 1.404(5)
C6 H6 0.9500
C7 C14 1.478(4)
C8 N9 1.363(4)
C8 C12 1.437(4)
N9 N10 1.365(4)
N10 C11 1.377(4)
N10 H10 0.8800
C11 C12 1.395(5)
C11 C13 1.529(5)
C12 H12 0.9500
C13 H13A 0.9800
C13 H13B 0.9800
C13 H13C 0.9800
C14 N15 1.360(4)
C14 C18 1.428(4)
N15 N16 1.369(4)
N16 C17 1.393(4)
N16 H16 0.8800
C17 C18 1.380(5)
C17 C19 1.525(4)
C18 H18 0.9500
C19 H19A 0.9800
C19 H19B 0.9800
C19 H19C 0.9800
N20 C21 1.370(5)
N20 C25 1.379(5)
C21 C22 1.407(5)
C21 C26 1.482(5)
C22 C23 1.402(6)
C22 H22 0.9500
C23 C24 1.409(6)
C23 H23 0.9500
C24 C25 1.403(5)
C24 H24 0.9500
C25 C32 1.474(5)
C26 N27 1.373(4)
C26 C30 1.417(5)
N27 N28 1.376(4)
N28 C29 1.389(5)
N28 H28 0.8800
C29 C30 1.400(6)
C29 C31 1.503(5)
C30 H30 0.9500
C31 H31A 0.9800
C31 H31B 0.9800
C31 H31C 0.9800
C32 N33 1.366(4)
C32 C36 1.436(5)
N33 N34 1.361(4)
N34 C35 1.387(5)
N34 H34 0.8800
C35 C36 1.373(6)
C35 C37 1.532(5)
C36 H36 0.9500
C37 H37A 0.9800
C37 H37B 0.9800
C37 H37C 0.9800
Cl38 O40 1.442(4)
Cl38 O41 1.444(3)
Cl38 O42 1.448(4)
Cl38 O39 1.474(4)
Cl43 O47 1.445(3)
Cl43 O46 1.445(4)
Cl43 O45 1.450(3)
Cl43 O44 1.463(3)
C48 O49 1.434(5)
C48 H48A 0.9800
C48 H48B 0.9800
C48 H48C 0.9800
O49 H49 0.891(16)
C50 O51 1.409(6)
C50 H50A 0.9800
C50 H50B 0.9800
C50 H50C 0.9800
O51 H51 0.891(17)

loop_
_geom_hbond_atom_site_label_D
_geom_hbond_atom_site_label_H
_geom_hbond_atom_site_label_A
_geom_hbond_distance_DH
_geom_hbond_distance_HA
_geom_hbond_distance_DA
_geom_hbond_angle_DHA
_geom_hbond_site_symmetry_A
N10 H10 O39 0.88 1.98 2.859(5) 177.5 .
N16 H16 O44 0.88 2.06 2.925(4) 167.0 .
N28 H28 O49 0.88 1.92 2.798(4) 171.7 .
N34 H34 O51 0.88 1.80 2.675(4) 176.8 .
O49 H49 O47 0.891(16) 2.205(17) 3.038(4) 155(4) 2_546
O51 H51 O41 0.891(17) 2.193(17) 3.007(5) 152(4) 2_646
